data_7035347
loop_
_publ_author_name
'Yu, S.'
'Dudkina, Y.'
'Wang, H.'
'Kholin, K. V.'
'Kadirov, M. K.'
'Budnikova, Y. H.'
'Vicic, D. A.'

_publ_section_title
;
 Accessing perfluoroalkyl nickel(ii), (iii), and (iv) complexes bearing a
 readily attached [C4F8] ligand.
;
_journal_issue 45
_journal_name_full 'Dalton transactions (Cambridge, England : 2003)'
_journal_page_first 19443
_journal_page_last 19446
_journal_paper_doi 10.1039/c5dt01771h
_journal_volume 44
_journal_year 2015
_chemical_formula_sum 'C19 H11 F8 N3 Ni'
_chemical_formula_weight 492.02
_chemical_name_systematic
;
 ?
;
_space_group_crystal_system triclinic
_space_group_IT_number 2
_space_group_name_Hall '-P 1'
_space_group_name_H-M_alt 'P -1'
_symmetry_space_group_name_Hall '-P 1'
_symmetry_space_group_name_H-M 'P -1'
_atom_sites_solution_hydrogens difmap
_audit_creation_method SHELXL-2013
_audit_update_record
;
2015-06-02 deposited with the CCDC.
2015-06-05 downloaded from the CCDC.
;
_cell_angle_alpha 62.689(4)
_cell_angle_beta 67.126(4)
_cell_angle_gamma 75.991(4)
_cell_formula_units_Z 2
_cell_length_a 10.2036(19)
_cell_length_b 10.296(2)
_cell_length_c 10.3028(19)
_cell_measurement_reflns_used 7052
_cell_measurement_temperature 130(2)
_cell_measurement_theta_max 30.2
_cell_measurement_theta_min 3.2355
_cell_volume 883.4(3)
_computing_cell_refinement 'Bruker SAINT'
_computing_data_collection 'Bruker Apex2 software'
_computing_data_reduction 'Bruker SAINT'
_computing_molecular_graphics 'Bruker SHELXTL'
_computing_publication_material 'Bruker SHELXTL'
_computing_structure_refinement 'SHELXL-2013 (Sheldrick, 2013)'
_computing_structure_solution 'Bruker Apex2 software'
_diffrn_ambient_temperature 130(2)
_diffrn_measured_fraction_theta_full 0.986
_diffrn_measured_fraction_theta_max 0.985
_diffrn_measurement_device_type 'Bruker D8 Quest CMOS Diffractometer'
_diffrn_radiation_type MoK\a
_diffrn_radiation_wavelength 0.71073
_diffrn_reflns_av_R_equivalents 0.0404
_diffrn_reflns_av_unetI/netI 0.0486
_diffrn_reflns_laue_measured_fraction_full 0.986
_diffrn_reflns_laue_measured_fraction_max 0.985
_diffrn_reflns_limit_h_max 12
_diffrn_reflns_limit_h_min -12
_diffrn_reflns_limit_k_max 12
_diffrn_reflns_limit_k_min -12
_diffrn_reflns_limit_l_max 12
_diffrn_reflns_limit_l_min -12
_diffrn_reflns_number 9846
_diffrn_reflns_point_group_measured_fraction_full 0.986
_diffrn_reflns_point_group_measured_fraction_max 0.985
_diffrn_reflns_theta_full 25.242
_diffrn_reflns_theta_max 26.371
_diffrn_reflns_theta_min 3.236
_exptl_absorpt_coefficient_mu 1.192
_exptl_absorpt_correction_T_max 0.8600
_exptl_absorpt_correction_T_min 0.7710
_exptl_absorpt_correction_type multi-scan
_exptl_absorpt_process_details Bruker
_exptl_crystal_colour yellow
_exptl_crystal_density_diffrn 1.850
_exptl_crystal_description block
_exptl_crystal_F_000 492
_exptl_crystal_size_max 0.230
_exptl_crystal_size_mid 0.130
_exptl_crystal_size_min 0.130
_refine_diff_density_max 1.045
_refine_diff_density_min -0.512
_refine_diff_density_rms 0.104
_refine_ls_extinction_method none
_refine_ls_goodness_of_fit_ref 1.137
_refine_ls_hydrogen_treatment refall
_refine_ls_matrix_type full
_refine_ls_number_parameters 324
_refine_ls_number_reflns 3556
_refine_ls_number_restraints 95
_refine_ls_restrained_S_all 1.121
_refine_ls_R_factor_all 0.0693
_refine_ls_R_factor_gt 0.0514
_refine_ls_shift/su_max 0.000
_refine_ls_shift/su_mean 0.000
_refine_ls_structure_factor_coef Fsqd
_refine_ls_weighting_details 'w=1/[\s^2^(Fo^2^)+(0.0267P)^2^+2.4838P] where P=(Fo^2^+2Fc^2^)/3'
_refine_ls_weighting_scheme calc
_refine_ls_wR_factor_gt 0.1037
_refine_ls_wR_factor_ref 0.1118
_reflns_Friedel_coverage 0.000
_reflns_number_gt 2902
_reflns_number_total 3556
_reflns_threshold_expression 'I > 2\s(I)'
_cod_data_source_file c5dt01771h2.cif
_cod_data_source_block Compound6
_cod_depositor_comments
;
The following automatic conversions were performed:

'_exptl_absorpt_correction_type' value 'Multi-scan' changed to
'multi-scan' according to
/usr/data/users/saulius/crontab/automatic-downloads/rss-feeds/RSC/lib/dictionaries/cif_core.dic
dictionary named 'cif_core.dic' version 2.4.2 from 2011-04-26.

Automatic conversion script
Id: cif_fix_values 3271 2015-04-21 07:52:19Z andrius 

 Adding full bibliography for 7035346--7035348.cif.
;
_cod_database_code 7035347
_shelx_space_group_comment
;
The symmetry employed for this shelxl refinement is uniquely defined
by the following loop, which should always be used as a source of
symmetry information in preference to the above space-group names.
They are only intended as comments.
;
_shelx_estimated_absorpt_t_min 0.771
_shelx_estimated_absorpt_t_max 0.860
_shelxl_version_number 2013-4

loop_
_space_group_symop_operation_xyz
'x, y, z'
'-x, -y, -z'

loop_
_atom_site_label
_atom_site_type_symbol
_atom_site_fract_x
_atom_site_fract_y
_atom_site_fract_z
_atom_site_U_iso_or_equiv
_atom_site_adp_type
_atom_site_occupancy
_atom_site_site_symmetry_order
_atom_site_calc_flag
_atom_site_refinement_flags_adp
Ni1 Ni 0.36193(5) 0.24200(5) 0.47799(6) 0.01740(15) Uani 1 1 d U
N1 N 0.5536(3) 0.2810(3) 0.4436(4) 0.0201(7) Uani 1 1 d U
N2 N 0.3861(3) 0.4174(3) 0.2806(4) 0.0189(7) Uani 1 1 d U
N3 N 0.1390(4) 0.4211(4) 0.1089(4) 0.0305(8) Uani 1 1 d U
F1 F 0.3765(2) 0.1221(3) 0.7718(3) 0.0279(5) Uani 1 1 d U
F2 F 0.4316(2) -0.0394(2) 0.6732(3) 0.0283(5) Uani 1 1 d U
F3 F 0.1561(2) -0.0229(3) 0.9197(3) 0.0298(6) Uani 1 1 d U
F4 F 0.1726(2) -0.0710(2) 0.7303(3) 0.0296(5) Uani 1 1 d U
F5 F 0.0897(2) 0.2634(2) 0.7662(3) 0.0269(5) Uani 1 1 d U
F6 F -0.0452(2) 0.1375(2) 0.7539(3) 0.0267(5) Uani 1 1 d U
F7 F 0.1179(2) 0.1591(3) 0.4788(3) 0.0312(6) Uani 1 1 d U
F8 F 0.0903(2) 0.3761(3) 0.4795(3) 0.0322(6) Uani 1 1 d U
C1 C 0.3419(4) 0.0846(4) 0.6753(4) 0.0191(8) Uani 1 1 d U
C2 C 0.1894(4) 0.0342(4) 0.7645(4) 0.0196(8) Uani 1 1 d U
C3 C 0.0920(4) 0.1703(4) 0.7062(4) 0.0205(8) Uani 1 1 d U
C4 C 0.1603(4) 0.2383(4) 0.5311(4) 0.0212(8) Uani 1 1 d U
C5 C 0.6544(4) 0.1947(5) 0.5056(5) 0.0237(8) Uani 1 1 d U
C6 C 0.7751(4) 0.2490(5) 0.4864(5) 0.0286(9) Uani 1 1 d U
C7 C 0.7934(4) 0.3951(5) 0.4048(5) 0.0293(10) Uani 1 1 d U
C8 C 0.6900(4) 0.4869(5) 0.3380(5) 0.0264(9) Uani 1 1 d U
C9 C 0.5734(4) 0.4256(4) 0.3578(4) 0.0198(8) Uani 1 1 d U
C10 C 0.4679(4) 0.5061(4) 0.2769(4) 0.0190(8) Uani 1 1 d U
C11 C 0.4587(4) 0.6562(4) 0.1940(5) 0.0231(8) Uani 1 1 d U
C12 C 0.3659(5) 0.7161(5) 0.1072(5) 0.0273(9) Uani 1 1 d U
C13 C 0.2952(4) 0.6246(4) 0.0982(5) 0.0256(9) Uani 1 1 d U
C14 C 0.3092(4) 0.4738(4) 0.1832(4) 0.0206(8) Uani 1 1 d U
C15 C 0.2525(4) 0.3698(4) 0.1596(4) 0.0207(8) Uani 1 1 d U
C16 C 0.3199(4) 0.2314(4) 0.1782(5) 0.0238(8) Uani 1 1 d U
C17 C 0.2686(5) 0.1417(5) 0.1451(5) 0.0295(9) Uani 1 1 d U
C18 C 0.1521(5) 0.1909(5) 0.0964(5) 0.0306(10) Uani 1 1 d U
C19 C 0.0924(5) 0.3305(5) 0.0789(6) 0.0336(10) Uani 1 1 d U
H11 H 0.512(4) 0.720(4) 0.195(4) 0.014(10) Uiso 1 1 d .
H13 H 0.249(4) 0.653(4) 0.038(5) 0.015(10) Uiso 1 1 d .
H18 H 0.115(5) 0.131(5) 0.072(5) 0.033(12) Uiso 1 1 d .
H5 H 0.637(4) 0.093(5) 0.558(5) 0.025(11) Uiso 1 1 d .
H19 H 0.020(4) 0.360(4) 0.047(5) 0.018(10) Uiso 1 1 d .
H8 H 0.698(5) 0.590(5) 0.284(5) 0.035(13) Uiso 1 1 d .
H16 H 0.401(5) 0.209(5) 0.206(5) 0.027(11) Uiso 1 1 d .
H6 H 0.834(5) 0.183(5) 0.526(6) 0.036(13) Uiso 1 1 d .
H12 H 0.364(5) 0.809(5) 0.053(5) 0.032(12) Uiso 1 1 d .
H7 H 0.868(6) 0.439(6) 0.396(6) 0.050(15) Uiso 1 1 d .
H17 H 0.318(5) 0.056(6) 0.148(6) 0.045(15) Uiso 1 1 d .

loop_
_atom_site_aniso_label
_atom_site_aniso_U_11
_atom_site_aniso_U_22
_atom_site_aniso_U_33
_atom_site_aniso_U_23
_atom_site_aniso_U_13
_atom_site_aniso_U_12
Ni1 0.0135(2) 0.0169(2) 0.0192(3) -0.00307(19) -0.00918(19) 0.00091(18)
N1 0.0175(15) 0.0210(16) 0.0219(17) -0.0077(13) -0.0101(13) 0.0024(13)
N2 0.0142(15) 0.0201(15) 0.0199(17) -0.0052(13) -0.0075(13) 0.0000(12)
N3 0.0290(19) 0.0267(18) 0.039(2) -0.0064(16) -0.0232(17) -0.0004(15)
F1 0.0300(13) 0.0329(13) 0.0233(12) -0.0057(10) -0.0156(10) -0.0068(10)
F2 0.0209(12) 0.0197(11) 0.0362(14) -0.0047(10) -0.0143(11) 0.0068(9)
F3 0.0247(12) 0.0311(13) 0.0187(12) 0.0021(10) -0.0074(10) -0.0016(10)
F4 0.0272(12) 0.0211(11) 0.0413(15) -0.0118(11) -0.0124(11) -0.0027(10)
F5 0.0281(12) 0.0233(12) 0.0278(13) -0.0113(10) -0.0091(10) 0.0026(10)
F6 0.0163(11) 0.0316(13) 0.0241(13) -0.0041(10) -0.0065(10) -0.0030(9)
F7 0.0261(12) 0.0468(15) 0.0234(13) -0.0120(11) -0.0069(10) -0.0139(11)
F8 0.0179(11) 0.0290(13) 0.0299(14) 0.0032(10) -0.0116(10) 0.0065(10)
C1 0.0175(18) 0.0163(17) 0.026(2) -0.0085(15) -0.0134(16) 0.0049(14)
C2 0.0202(18) 0.0198(18) 0.0156(18) -0.0041(15) -0.0070(15) -0.0006(15)
C3 0.0156(17) 0.0224(19) 0.0203(19) -0.0052(16) -0.0067(15) -0.0019(15)
C4 0.0211(19) 0.0201(19) 0.021(2) -0.0020(16) -0.0126(16) -0.0018(15)
C5 0.0175(19) 0.027(2) 0.026(2) -0.0085(18) -0.0106(17) 0.0018(16)
C6 0.020(2) 0.036(2) 0.034(2) -0.014(2) -0.0167(19) 0.0055(18)
C7 0.017(2) 0.040(2) 0.037(3) -0.018(2) -0.0116(18) -0.0023(18)
C8 0.0187(19) 0.029(2) 0.032(2) -0.0106(19) -0.0084(18) -0.0063(17)
C9 0.0155(18) 0.0240(19) 0.0176(19) -0.0066(15) -0.0057(15) -0.0010(15)
C10 0.0174(18) 0.0214(18) 0.0159(19) -0.0052(15) -0.0061(15) -0.0017(15)
C11 0.023(2) 0.0192(19) 0.026(2) -0.0061(16) -0.0097(17) -0.0047(16)
C12 0.031(2) 0.019(2) 0.024(2) -0.0001(17) -0.0120(18) -0.0011(18)
C13 0.024(2) 0.024(2) 0.026(2) -0.0027(17) -0.0157(19) -0.0001(17)
C14 0.0156(18) 0.0252(19) 0.0166(19) -0.0040(16) -0.0076(15) 0.0007(15)
C15 0.0197(19) 0.0246(19) 0.0142(19) -0.0012(15) -0.0091(15) -0.0036(15)
C16 0.021(2) 0.028(2) 0.021(2) -0.0072(17) -0.0110(17) 0.0015(16)
C17 0.036(2) 0.025(2) 0.026(2) -0.0098(18) -0.0110(19) 0.0008(19)
C18 0.032(2) 0.031(2) 0.030(2) -0.0108(19) -0.0107(19) -0.0081(19)
C19 0.031(2) 0.035(2) 0.042(3) -0.010(2) -0.027(2) -0.0009(19)

loop_
_atom_type_symbol
_atom_type_description
_atom_type_scat_dispersion_real
_atom_type_scat_dispersion_imag
_atom_type_scat_source
C C 0.0033 0.0016 'International Tables Vol C Tables 4.2.6.8 and 6.1.1.4'
H H 0.0000 0.0000 'International Tables Vol C Tables 4.2.6.8 and 6.1.1.4'
N N 0.0061 0.0033 'International Tables Vol C Tables 4.2.6.8 and 6.1.1.4'
F F 0.0171 0.0103 'International Tables Vol C Tables 4.2.6.8 and 6.1.1.4'
Ni Ni 0.3393 1.1124 'International Tables Vol C Tables 4.2.6.8 and 6.1.1.4'

loop_
_geom_angle_atom_site_label_1
_geom_angle_atom_site_label_2
_geom_angle_atom_site_label_3
_geom_angle
C1 Ni1 C4 85.42(16)
C1 Ni1 N1 95.33(14)
C4 Ni1 N1 166.44(15)
C1 Ni1 N2 174.57(15)
C4 Ni1 N2 96.40(14)
N1 Ni1 N2 81.70(13)
C5 N1 C9 118.2(3)
C5 N1 Ni1 130.8(3)
C9 N1 Ni1 110.4(2)
C14 N2 C10 119.0(3)
C14 N2 Ni1 130.7(3)
C10 N2 Ni1 107.4(2)
C19 N3 C15 116.5(4)
F2 C1 F1 103.5(3)
F2 C1 C2 106.6(3)
F1 C1 C2 105.5(3)
F2 C1 Ni1 114.6(3)
F1 C1 Ni1 111.8(2)
C2 C1 Ni1 114.0(2)
F4 C2 F3 106.4(3)
F4 C2 C3 109.5(3)
F3 C2 C3 111.8(3)
F4 C2 C1 110.1(3)
F3 C2 C1 114.1(3)
C3 C2 C1 105.0(3)
F5 C3 F6 106.8(3)
F5 C3 C2 108.6(3)
F6 C3 C2 111.9(3)
F5 C3 C4 110.3(3)
F6 C3 C4 113.8(3)
C2 C3 C4 105.4(3)
F7 C4 F8 104.7(3)
F7 C4 C3 105.2(3)
F8 C4 C3 106.0(3)
F7 C4 Ni1 116.5(3)
F8 C4 Ni1 113.6(2)
C3 C4 Ni1 110.0(2)
N1 C5 C6 122.2(4)
C7 C6 C5 120.0(4)
C6 C7 C8 118.7(4)
C9 C8 C7 118.6(4)
N1 C9 C8 122.2(4)
N1 C9 C10 113.8(3)
C8 C9 C10 123.8(4)
N2 C10 C11 122.1(3)
N2 C10 C9 113.5(3)
C11 C10 C9 124.2(3)
C10 C11 C12 118.2(4)
C13 C12 C11 119.4(4)
C12 C13 C14 120.0(4)
N2 C14 C13 120.5(4)
N2 C14 C15 117.6(3)
C13 C14 C15 121.6(3)
N3 C15 C16 122.4(4)
N3 C15 C14 116.3(3)
C16 C15 C14 121.1(3)
C17 C16 C15 119.1(4)
C18 C17 C16 119.3(4)
C17 C18 C19 118.1(4)
N3 C19 C18 124.6(4)

loop_
_geom_bond_atom_site_label_1
_geom_bond_atom_site_label_2
_geom_bond_distance
Ni1 C1 1.901(4)
Ni1 C4 1.918(4)
Ni1 N1 1.955(3)
Ni1 N2 1.978(3)
N1 C5 1.343(5)
N1 C9 1.356(5)
N2 C14 1.347(5)
N2 C10 1.359(5)
N3 C19 1.336(6)
N3 C15 1.348(5)
F1 C1 1.398(4)
F2 C1 1.383(4)
F3 C2 1.353(4)
F4 C2 1.347(4)
F5 C3 1.349(4)
F6 C3 1.363(4)
F7 C4 1.376(4)
F8 C4 1.385(4)
C1 C2 1.542(5)
C2 C3 1.526(5)
C3 C4 1.527(5)
C5 C6 1.381(6)
C6 C7 1.362(6)
C7 C8 1.402(6)
C8 C9 1.383(5)
C9 C10 1.473(5)
C10 C11 1.380(5)
C11 C12 1.395(6)
C12 C13 1.370(6)
C13 C14 1.392(5)
C14 C15 1.480(5)
C15 C16 1.384(6)
C16 C17 1.380(6)
C17 C18 1.364(6)
C18 C19 1.375(6)
